data_7711713
loop_
_publ_author_name
'Lin, Rong-Yan'
'Deng, Lan'
'An, Dong-Li'
'Zhou, Zhao-Hui'

_publ_section_title
;
 Binuclear, tetranuclear and hexadecanuclear thio-oxomolybdenum(V/IV)
 glycolates with selective adsorptions of gases.
;
_journal_issue 3
_journal_name_full 'Dalton transactions (Cambridge, England : 2003)'
_journal_page_first 562
_journal_page_last 571
_journal_paper_doi 10.1039/d2dt03324k
_journal_volume 52
_journal_year 2023
_chemical_formula_moiety 'C4 H4 Mo4 O18 S6, 4(C10 H10 N3)'
_chemical_formula_sum 'C44 H44 Mo4 N12 O18 S6'
_chemical_formula_weight 1605.03
_space_group_crystal_system triclinic
_space_group_IT_number 2
_space_group_name_Hall '-P 1'
_space_group_name_H-M_alt 'P -1'
_atom_sites_solution_hydrogens mixed
_audit_creation_date 2022-06-02
_audit_creation_method
;
Olex2 1.3
(compiled 2020.06.28 svn.raecde09e for OlexSys, GUI svn.r6132)
;
_audit_update_record
;
2022-06-22 deposited with the CCDC.	2022-11-08 downloaded from the CCDC.
;
_cell_angle_alpha 104.9280(10)
_cell_angle_beta 103.8410(10)
_cell_angle_gamma 98.2450(10)
_cell_formula_units_Z 1
_cell_length_a 11.1684(2)
_cell_length_b 11.2139(2)
_cell_length_c 11.8751(2)
_cell_measurement_reflns_used 8788
_cell_measurement_temperature 100.0(2)
_cell_measurement_theta_max 74.2540
_cell_measurement_theta_min 4.0180
_cell_volume 1361.60(4)
_computing_cell_refinement 'CrysAlisPro 1.171.40.80a (Rigaku OD, 2020)'
_computing_data_collection 'CrysAlisPro 1.171.40.80a (Rigaku OD, 2020)'
_computing_data_reduction 'CrysAlisPro 1.171.40.80a (Rigaku OD, 2020)'
_computing_molecular_graphics 'Olex2 1.3 (Dolomanov et al., 2009)'
_computing_publication_material 'Olex2 1.3 (Dolomanov et al., 2009)'
_computing_structure_refinement 'SHELXL 2018/3 (Sheldrick, 2015)'
_computing_structure_solution 'SHELXT 2014/5 (Sheldrick, 2014)'
_diffrn_ambient_environment N~2~
_diffrn_ambient_temperature 100.0(2)
_diffrn_detector 'Hybrid Pixel Array Detector'
_diffrn_detector_area_resol_mean 10.0000
_diffrn_detector_type HyPix
_diffrn_measured_fraction_theta_full 0.994
_diffrn_measured_fraction_theta_max 0.950
_diffrn_measurement_details
;
List of Runs (angles in degrees, time in seconds):

  # Type    Start    End  Width  t~exp~   \w     \q     \k     \f   Frames
#--------------------------------------------------------------------------
  1  \w     84.00 178.00   0.50    0.28    --  107.68  30.00  30.00  188
  2  \w    138.00 174.00   0.50    0.28    --  107.68  45.00 -60.00   72
  3  \w     98.00 178.00   0.50    0.28    --  107.68  45.00 -90.00  160
  4  \w     93.00 124.00   0.50    0.28    --  107.68  45.00 -60.00   62
  5  \w    -28.00  43.00   0.50    0.07    --   43.80 -38.00   0.00  142
  6  \w     38.00  66.00   0.50    0.28    --  107.68 -61.00 150.00   56
  7  \w     34.00  59.00   0.50    0.28    --  107.68 -61.00 120.00   50
  8  \w     49.00  91.00   0.50    0.28    --  107.68 -77.00   0.00   84
  9  \w     34.00  70.00   0.50    0.28    --  107.68 -61.00 -60.00   72
 10  \w     37.00 102.00   0.50    0.28    --  107.68 -77.00-120.00  130
 11  \w     81.00 108.00   0.50    0.28    --  107.68 -94.00 -60.00   54
 12  \w     89.00 115.00   0.50    0.28    --  107.68-125.00 -90.00   52
 13  \w     81.00 111.00   0.50    0.28    --  107.68-125.00 -30.00   60
 14  \w     39.00  70.00   0.50    0.28    --  107.68-125.00 -90.00   62
 15  \w     84.00 116.00   0.50    0.28    --  107.68-125.00  60.00   64
 16  \w     48.00  99.00   0.50    0.28    --  107.68 -94.00 120.00  102
 17  \w     52.00  80.00   0.50    0.28    --  107.68-125.00 120.00   56
 18  \w     91.00 116.00   0.50    0.28    --  107.68-125.00 120.00   50
 19  \w     34.00 102.00   0.50    0.28    --  107.68 -94.00-150.00  136
 20  \w     31.00  91.00   0.50    0.07    --   43.80-125.00 -90.00  120
 21  \w      2.00  40.00   0.50    0.07    --   43.80 -99.00 -30.00   76
 22  \w     53.00  79.00   0.50    0.07    --   43.80 -99.00 -30.00   52
 23  \w    101.00 127.00   0.50    0.28    --  107.68 125.00 -60.00   52
 24  \w     93.00 118.00   0.50    0.28    --  107.68 125.00-150.00   50
 25  \w    144.00 178.00   0.50    0.28    --  107.68 125.00-150.00   68
 26  \w    146.00 178.00   0.50    0.28    --  107.68 125.00 -60.00   64
 27  \w    -24.00  36.00   0.50    0.07    --  -43.80  19.00-180.00  120
 28  \w    -50.00 -16.00   0.50    0.28    --  -90.25  45.00 -30.00   68
 29  \w    -46.00 -15.00   0.50    0.28    --  -90.25  45.00  30.00   62
 30  \w      8.00  36.00   0.50    0.07    --  -43.80  19.00  90.00   56
 31  \w    -37.00  -5.00   0.50    0.07    --  -43.80  38.00  60.00   64
 32  \w    -49.00 -14.00   0.50    0.28    --  -90.25  45.00-180.00   70
 33  \w   -101.00 -21.00   0.50    0.28    --  -90.25  77.00  60.00  160
 34  \w    -51.00 -14.00   0.50    0.28    --  -90.25  45.00   0.00   74
 35  \w    -51.00 -26.00   0.50    0.28    --  -90.25  45.00  60.00   50
 36  \w    -51.00 -16.00   0.50    0.28    --  -90.25  45.00 120.00   70
 37  \w   -143.00 -69.00   0.50    0.28    --  -90.25 -45.00  90.00  148
 38  \w   -161.00-109.00   0.50    0.28    --  -90.25 -61.00  60.00  104
 39  \w   -114.00 -71.00   0.50    0.07    --  -43.80-125.00  90.00   86
 40  \w   -115.00 -74.00   0.50    0.07    --  -43.80-125.00   0.00   82
;
_diffrn_measurement_device 'four-circle diffractometer'
_diffrn_measurement_device_type 'XtaLAB Synergy, Dualflex, HyPix'
_diffrn_measurement_method '\w scans'
_diffrn_orient_matrix_type 'CrysAlisPro convention (1999,Acta A55,543-557)'
_diffrn_orient_matrix_UB_11 0.1082090000
_diffrn_orient_matrix_UB_12 0.0441318000
_diffrn_orient_matrix_UB_13 0.1198380000
_diffrn_orient_matrix_UB_21 0.0174532000
_diffrn_orient_matrix_UB_22 -0.1368580000
_diffrn_orient_matrix_UB_23 -0.0187828000
_diffrn_orient_matrix_UB_31 0.0958157000
_diffrn_orient_matrix_UB_32 0.0234729000
_diffrn_orient_matrix_UB_33 -0.0703768000
_diffrn_radiation_monochromator mirror
_diffrn_radiation_probe x-ray
_diffrn_radiation_type 'Cu K\a'
_diffrn_radiation_wavelength 1.54184
_diffrn_reflns_av_R_equivalents 0.0338
_diffrn_reflns_av_unetI/netI 0.0392
_diffrn_reflns_Laue_measured_fraction_full 0.994
_diffrn_reflns_Laue_measured_fraction_max 0.950
_diffrn_reflns_limit_h_max 13
_diffrn_reflns_limit_h_min -11
_diffrn_reflns_limit_k_max 13
_diffrn_reflns_limit_k_min -14
_diffrn_reflns_limit_l_max 11
_diffrn_reflns_limit_l_min -14
_diffrn_reflns_number 13703
_diffrn_reflns_point_group_measured_fraction_full 0.994
_diffrn_reflns_point_group_measured_fraction_max 0.950
_diffrn_reflns_theta_full 67.684
_diffrn_reflns_theta_max 74.830
_diffrn_reflns_theta_min 4.024
_diffrn_source 'micro-focus sealed X-ray tube'
_diffrn_source_type 'PhotonJet (Cu) X-ray Source'
_exptl_absorpt_coefficient_mu 10.264
_exptl_absorpt_correction_T_max 1.00000
_exptl_absorpt_correction_T_min 0.74558
_exptl_absorpt_correction_type multi-scan
_exptl_absorpt_process_details
;
CrysAlisPro 1.171.40.80a (Rigaku Oxford Diffraction, 2020)
Empirical absorption correction using spherical harmonics,
 implemented in SCALE3 ABSPACK scaling algorithm.
;
_exptl_crystal_colour 'clear light yellow'
_exptl_crystal_colour_lustre clear
_exptl_crystal_colour_modifier light
_exptl_crystal_colour_primary yellow
_exptl_crystal_density_diffrn 1.957
_exptl_crystal_description block
_exptl_crystal_F_000 800
_exptl_crystal_size_max 0.3
_exptl_crystal_size_mid 0.2
_exptl_crystal_size_min 0.05
_refine_diff_density_max 3.250
_refine_diff_density_min -1.198
_refine_diff_density_rms 0.132
_refine_ls_extinction_method none
_refine_ls_goodness_of_fit_ref 1.045
_refine_ls_hydrogen_treatment mixed
_refine_ls_matrix_type full
_refine_ls_number_parameters 387
_refine_ls_number_reflns 5299
_refine_ls_number_restraints 0
_refine_ls_restrained_S_all 1.045
_refine_ls_R_factor_all 0.0469
_refine_ls_R_factor_gt 0.0461
_refine_ls_shift/su_max 0.000
_refine_ls_shift/su_mean 0.000
_refine_ls_structure_factor_coef Fsqd
_refine_ls_weighting_details 'w=1/[\s^2^(Fo^2^)+(0.0329P)^2^+9.5031P] where P=(Fo^2^+2Fc^2^)/3'
_refine_ls_weighting_scheme calc
_refine_ls_wR_factor_gt 0.1098
_refine_ls_wR_factor_ref 0.1103
_reflns_Friedel_coverage 0.000
_reflns_number_gt 5163
_reflns_number_total 5299
_reflns_threshold_expression 'I > 2\s(I)'
_cod_data_source_file d2dt03324k2.cif
_cod_data_source_block exp_1830
_cod_depositor_comments 'Adding full bibliography for 7711711--7711714.cif.'
_cod_database_code 7711713
_shelx_shelxl_version_number 2018/3
_chemical_oxdiff_usercomment 'Fe Dy C O N'
_shelx_space_group_comment
;
The symmetry employed for this shelxl refinement is uniquely defined
by the following loop, which should always be used as a source of
symmetry information in preference to the above space-group names.
They are only intended as comments.
;
_shelx_estimated_absorpt_t_max 0.628
_shelx_estimated_absorpt_t_min 0.149
_reflns_odcompleteness_completeness 99.18
_reflns_odcompleteness_iscentric 1
_reflns_odcompleteness_theta 66.49
_olex2_refinement_description
;
1. Fixed Uiso
 At 1.2 times of:
  All C(H) groups, All N(H) groups
2.a Aromatic/amide H refined with riding coordinates:
 N2(H2), N5(H5), N4(H4A), N1(H1), C10(H10), C14(H14), C9(H9), C8(H8), C13(H13),
  C4(H4), C11(H11), C16(H16), C15(H15), C21(H21), C20(H20), C19(H19), C6(H6),
 C7(H7), C22(H22), C23(H23)
;
_olex2_submission_special_instructions 'No special instructions were received'
_oxdiff_exptl_absorpt_empirical_details
;
Empirical correction (ABSPACK) includes:
- Absorption correction using spherical harmonics
- Frame scaling
;
_oxdiff_exptl_absorpt_empirical_full_max 2.022
_oxdiff_exptl_absorpt_empirical_full_min 0.695

loop_
_space_group_symop_operation_xyz
'x, y, z'
'-x, -y, -z'

loop_
_atom_site_label
_atom_site_type_symbol
_atom_site_fract_x
_atom_site_fract_y
_atom_site_fract_z
_atom_site_U_iso_or_equiv
_atom_site_adp_type
_atom_site_occupancy
_atom_site_site_symmetry_order
_atom_site_calc_flag
_atom_site_refinement_flags_posn
_atom_site_refinement_flags_adp
_atom_site_refinement_flags_occupancy
_atom_site_disorder_assembly
_atom_site_disorder_group
Mo1 Mo 0.23191(3) 0.07138(3) 0.00401(3) 0.02077(11) Uani 1 1 d . . . . .
Mo2 Mo 0.02437(4) -0.11963(3) -0.11106(3) 0.02273(12) Uani 1 1 d . . . . .
S3 S 0.30062(11) 0.25884(11) 0.30289(10) 0.0250(2) Uani 1 1 d . . . . .
S1 S 0.13043(11) 0.00172(12) -0.20393(11) 0.0265(3) Uani 1 1 d . . . . .
S2 S 0.13349(13) 0.16996(14) 0.31346(12) 0.0341(3) Uani 1 1 d . . . . .
O5 O 0.1045(3) -0.0153(3) 0.0609(3) 0.0228(7) Uani 1 1 d . . . . .
O1 O 0.1166(3) 0.2009(3) 0.0452(3) 0.0265(7) Uani 1 1 d . . . . .
O2 O 0.3129(3) 0.2349(3) -0.0228(3) 0.0235(7) Uani 1 1 d . . . . .
O3 O 0.3016(4) 0.4263(3) -0.0380(3) 0.0315(8) Uani 1 1 d . . . . .
O7 O 0.3334(4) 0.1786(3) 0.2000(3) 0.0294(8) Uani 1 1 d . . . . .
O4 O 0.3510(3) -0.0052(3) 0.0178(3) 0.0289(8) Uani 1 1 d . . . . .
O8 O 0.3943(4) 0.2698(4) 0.4178(4) 0.0381(9) Uani 1 1 d . . . . .
O6 O 0.0864(4) -0.2484(3) -0.1228(3) 0.0315(8) Uani 1 1 d . . . . .
O9 O 0.2889(4) 0.3829(4) 0.2901(4) 0.0354(9) Uani 1 1 d . . . . .
N2 N 0.7271(4) 0.1404(4) 0.6648(4) 0.0295(9) Uani 1 1 d . . . . .
H2 H 0.738768 0.070738 0.622224 0.035 Uiso 1 1 calc R U . . .
N3 N 0.6742(4) -0.0292(4) 0.4567(4) 0.0300(9) Uani 1 1 d . . . . .
N5 N 0.2659(4) 0.6887(4) 0.6858(4) 0.0272(9) Uani 1 1 d . . . . .
H5 H 0.216898 0.732800 0.656543 0.033 Uiso 1 1 calc R U . . .
N6 N 0.1019(4) 0.7095(4) 0.4961(4) 0.0306(9) Uani 1 1 d . . . . .
N4 N 0.2082(5) 0.5441(5) 0.4912(4) 0.0364(11) Uani 1 1 d . . . . .
H4A H 0.225631 0.480711 0.444434 0.044 Uiso 1 1 calc R U . . .
N1 N 0.5951(5) 0.1519(5) 0.4855(4) 0.0376(11) Uani 1 1 d . . . . .
H1 H 0.547610 0.195056 0.452687 0.045 Uiso 1 1 calc R U . . .
C12 C 0.6019(5) 0.0417(5) 0.4069(5) 0.0281(10) Uani 1 1 d . . . . .
C1 C 0.1362(5) 0.3141(5) 0.0171(5) 0.0232(10) Uani 1 1 d . . . . .
C3 C 0.6517(5) 0.2047(5) 0.6080(5) 0.0275(10) Uani 1 1 d . . . . .
C2 C 0.2591(5) 0.3302(5) -0.0169(4) 0.0235(10) Uani 1 1 d . . . . .
C10 C 0.5474(5) -0.1076(5) 0.2102(5) 0.0303(11) Uani 1 1 d . . . . .
H10 H 0.506633 -0.133528 0.127098 0.036 Uiso 1 1 calc R U . . .
C14 C 0.4057(5) 0.6609(6) 0.8546(5) 0.0324(12) Uani 1 1 d . . . . .
H14 H 0.448376 0.687852 0.937275 0.039 Uiso 1 1 calc R U . . .
C17 C 0.2774(5) 0.5815(5) 0.6106(5) 0.0279(10) Uani 1 1 d . . . . .
C9 C 0.6192(5) -0.1830(5) 0.2606(5) 0.0318(11) Uani 1 1 d . . . . .
H9 H 0.625284 -0.260551 0.212662 0.038 Uiso 1 1 calc R U . . .
C18 C 0.1126(5) 0.5955(5) 0.4352(5) 0.0296(11) Uani 1 1 d . . . . .
C8 C 0.6810(5) -0.1395(5) 0.3837(5) 0.0293(11) Uani 1 1 d . . . . .
H8 H 0.729667 -0.189080 0.417523 0.035 Uiso 1 1 calc R U . . .
C13 C 0.3291(5) 0.7298(5) 0.8066(5) 0.0286(11) Uani 1 1 d . . . . .
H13 H 0.319828 0.804910 0.856140 0.034 Uiso 1 1 calc R U . . .
C4 C 0.6341(5) 0.3181(5) 0.6755(5) 0.0331(12) Uani 1 1 d . . . . .
H4 H 0.583691 0.364121 0.637839 0.040 Uiso 1 1 calc R U . . .
C11 C 0.5367(5) 0.0049(5) 0.2831(5) 0.0296(11) Uani 1 1 d . . . . .
H11 H 0.487519 0.055186 0.250985 0.036 Uiso 1 1 calc R U . . .
C16 C 0.3582(5) 0.5101(5) 0.6569(5) 0.0351(12) Uani 1 1 d . . . . .
H16 H 0.369894 0.437268 0.605852 0.042 Uiso 1 1 calc R U . . .
C15 C 0.4199(5) 0.5498(6) 0.7792(5) 0.0360(12) Uani 1 1 d . . . . .
H15 H 0.471661 0.501780 0.811949 0.043 Uiso 1 1 calc R U . . .
C21 C -0.0661(5) 0.6996(6) 0.3240(5) 0.0361(12) Uani 1 1 d . . . . .
H21 H -0.124844 0.738986 0.286917 0.043 Uiso 1 1 calc R U . . .
C20 C -0.0570(5) 0.5792(6) 0.2632(5) 0.0348(12) Uani 1 1 d . . . . .
H20 H -0.111775 0.535283 0.186356 0.042 Uiso 1 1 calc R U . . .
C19 C 0.0349(5) 0.5261(5) 0.3193(5) 0.0328(11) Uani 1 1 d . . . . .
H19 H 0.044586 0.446164 0.280759 0.039 Uiso 1 1 calc R U . . .
C6 C 0.7678(6) 0.2933(6) 0.8557(5) 0.0380(13) Uani 1 1 d . . . . .
H6 H 0.806008 0.322555 0.939350 0.046 Uiso 1 1 calc R U . . .
C7 C 0.7849(5) 0.1819(6) 0.7862(5) 0.0347(12) Uani 1 1 d . . . . .
H7 H 0.835781 0.135286 0.822299 0.042 Uiso 1 1 calc R U . . .
C22 C 0.0125(5) 0.7601(6) 0.4393(5) 0.0333(12) Uani 1 1 d . . . . .
H22 H 0.003637 0.839534 0.480100 0.040 Uiso 1 1 calc R U . . .
C23 C 0.6920(5) 0.3616(5) 0.7983(6) 0.0379(13) Uani 1 1 d . . . . .
H23 H 0.680570 0.437747 0.844024 0.045 Uiso 1 1 calc R U . . .
H1A H 0.143(5) 0.377(5) 0.085(5) 0.021(13) Uiso 1 1 d . . . . .
H1B H 0.077(6) 0.313(5) -0.044(6) 0.024(14) Uiso 1 1 d . . . . .

loop_
_atom_site_aniso_label
_atom_site_aniso_U_11
_atom_site_aniso_U_22
_atom_site_aniso_U_33
_atom_site_aniso_U_23
_atom_site_aniso_U_13
_atom_site_aniso_U_12
Mo1 0.0228(2) 0.02003(19) 0.02025(19) 0.00472(14) 0.00941(15) 0.00416(14)
Mo2 0.0247(2) 0.01944(19) 0.0243(2) 0.00267(15) 0.01291(15) 0.00307(14)
S3 0.0292(6) 0.0265(6) 0.0216(6) 0.0073(5) 0.0075(5) 0.0128(5)
S1 0.0263(6) 0.0299(6) 0.0216(6) 0.0050(5) 0.0100(5) 0.0001(5)
S2 0.0307(7) 0.0411(7) 0.0311(7) 0.0105(6) 0.0112(5) 0.0064(5)
O5 0.0267(17) 0.0200(16) 0.0233(16) 0.0048(13) 0.0123(14) 0.0045(13)
O1 0.0282(18) 0.0199(16) 0.0366(19) 0.0081(14) 0.0190(15) 0.0056(13)
O2 0.0242(16) 0.0233(16) 0.0229(16) 0.0067(13) 0.0083(13) 0.0023(13)
O3 0.0337(19) 0.0308(19) 0.035(2) 0.0176(16) 0.0115(16) 0.0045(15)
O7 0.037(2) 0.0275(18) 0.0224(17) 0.0054(14) 0.0104(15) 0.0050(15)
O4 0.0298(18) 0.0287(18) 0.0276(18) 0.0043(14) 0.0113(15) 0.0075(15)
O8 0.036(2) 0.047(2) 0.030(2) 0.0092(17) 0.0061(17) 0.0160(18)
O6 0.0337(19) 0.0250(18) 0.037(2) 0.0041(15) 0.0177(16) 0.0062(15)
O9 0.037(2) 0.0281(19) 0.038(2) 0.0085(16) 0.0049(17) 0.0120(16)
N2 0.029(2) 0.029(2) 0.030(2) 0.0105(18) 0.0080(18) 0.0070(18)
N3 0.029(2) 0.036(2) 0.029(2) 0.0147(19) 0.0107(18) 0.0089(19)
N5 0.025(2) 0.029(2) 0.026(2) 0.0043(17) 0.0070(17) 0.0110(17)
N6 0.032(2) 0.031(2) 0.029(2) 0.0065(18) 0.0087(19) 0.0141(19)
N4 0.044(3) 0.035(2) 0.026(2) 0.0010(19) 0.003(2) 0.024(2)
N1 0.039(3) 0.044(3) 0.037(3) 0.019(2) 0.011(2) 0.018(2)
C12 0.024(2) 0.036(3) 0.028(3) 0.013(2) 0.011(2) 0.006(2)
C1 0.024(2) 0.022(2) 0.023(2) 0.009(2) 0.005(2) 0.0049(19)
C3 0.025(2) 0.034(3) 0.028(3) 0.015(2) 0.010(2) 0.006(2)
C2 0.026(2) 0.028(2) 0.015(2) 0.0073(18) 0.0028(18) 0.0024(19)
C10 0.025(2) 0.043(3) 0.025(2) 0.012(2) 0.010(2) 0.004(2)
C14 0.022(2) 0.048(3) 0.023(2) 0.007(2) 0.004(2) 0.005(2)
C17 0.028(3) 0.027(2) 0.025(2) 0.004(2) 0.004(2) 0.008(2)
C9 0.033(3) 0.033(3) 0.033(3) 0.010(2) 0.015(2) 0.006(2)
C18 0.031(3) 0.033(3) 0.023(2) 0.003(2) 0.007(2) 0.012(2)
C8 0.031(3) 0.033(3) 0.030(3) 0.015(2) 0.012(2) 0.012(2)
C13 0.023(2) 0.033(3) 0.024(2) 0.000(2) 0.007(2) 0.003(2)
C4 0.030(3) 0.030(3) 0.044(3) 0.015(2) 0.015(2) 0.007(2)
C11 0.024(2) 0.041(3) 0.031(3) 0.017(2) 0.011(2) 0.010(2)
C16 0.032(3) 0.034(3) 0.036(3) 0.006(2) 0.004(2) 0.015(2)
C15 0.024(3) 0.046(3) 0.037(3) 0.016(3) 0.001(2) 0.012(2)
C21 0.034(3) 0.052(3) 0.032(3) 0.021(3) 0.011(2) 0.023(3)
C20 0.030(3) 0.052(3) 0.023(3) 0.012(2) 0.006(2) 0.012(2)
C19 0.035(3) 0.033(3) 0.026(3) 0.003(2) 0.005(2) 0.011(2)
C6 0.034(3) 0.039(3) 0.032(3) 0.005(2) 0.005(2) -0.003(2)
C7 0.028(3) 0.040(3) 0.033(3) 0.013(2) 0.002(2) 0.004(2)
C22 0.032(3) 0.039(3) 0.036(3) 0.013(2) 0.014(2) 0.020(2)
C23 0.032(3) 0.027(3) 0.050(3) 0.004(2) 0.014(3) 0.001(2)

loop_
_atom_type_symbol
_atom_type_description
_atom_type_scat_dispersion_real
_atom_type_scat_dispersion_imag
_atom_type_scat_source
C C 0.0181 0.0091 'International Tables Vol C Tables 4.2.6.8 and 6.1.1.4'
H H 0.0000 0.0000 'International Tables Vol C Tables 4.2.6.8 and 6.1.1.4'
Mo Mo -0.0483 2.7339 'International Tables Vol C Tables 4.2.6.8 and 6.1.1.4'
N N 0.0311 0.0180 'International Tables Vol C Tables 4.2.6.8 and 6.1.1.4'
O O 0.0492 0.0322 'International Tables Vol C Tables 4.2.6.8 and 6.1.1.4'
S S 0.3331 0.5567 'International Tables Vol C Tables 4.2.6.8 and 6.1.1.4'

loop_
_geom_angle_atom_site_label_1
_geom_angle_atom_site_label_2
_geom_angle_atom_site_label_3
_geom_angle
_geom_angle_site_symmetry_1
_geom_angle_site_symmetry_3
_geom_angle_publ_flag
S1 Mo1 Mo2 54.26(3) . . ?
O5 Mo1 Mo2 46.82(10) . . ?
O5 Mo1 S1 99.53(10) . . ?
O5 Mo1 O1 74.40(13) . . ?
O5 Mo1 O2 148.53(13) . . ?
O5 Mo1 O7 87.69(13) . . ?
O1 Mo1 Mo2 90.75(9) . . ?
O1 Mo1 S1 94.62(11) . . ?
O1 Mo1 O7 78.20(14) . . ?
O2 Mo1 Mo2 137.28(9) . . ?
O2 Mo1 S1 86.66(10) . . ?
O2 Mo1 O1 74.36(13) . . ?
O2 Mo1 O7 82.36(13) . . ?
O7 Mo1 Mo2 134.32(9) . . ?
O7 Mo1 S1 168.16(10) . . ?
O4 Mo1 Mo2 103.02(12) . . ?
O4 Mo1 S1 103.53(13) . . ?
O4 Mo1 O5 105.96(16) . . ?
O4 Mo1 O1 161.41(16) . . ?
O4 Mo1 O2 102.41(15) . . ?
O4 Mo1 O7 83.23(16) . . ?
S1 Mo2 Mo1 54.25(3) . . ?
S1 Mo2 S2 78.72(4) . 2 ?
S2 Mo2 Mo1 130.79(4) 2 . ?
O5 Mo2 Mo1 90.58(8) 2 . ?
O5 Mo2 Mo1 45.99(9) . . ?
O5 Mo2 S1 96.52(8) 2 . ?
O5 Mo2 S1 98.72(10) . . ?
O5 Mo2 S2 152.57(10) . 2 ?
O5 Mo2 S2 80.29(9) 2 2 ?
O5 Mo2 O5 72.83(15) . 2 ?
O5 Mo2 O1 85.23(13) . 2 ?
O1 Mo2 Mo1 131.12(10) 2 . ?
O1 Mo2 S1 162.10(10) 2 . ?
O1 Mo2 S2 89.72(11) 2 2 ?
O1 Mo2 O5 67.82(12) 2 2 ?
O6 Mo2 Mo1 102.33(13) . . ?
O6 Mo2 S1 105.15(13) . . ?
O6 Mo2 S2 103.24(14) . 2 ?
O6 Mo2 O5 158.33(15) . 2 ?
O6 Mo2 O5 103.76(16) . . ?
O6 Mo2 O1 90.69(15) . 2 ?
O7 S3 S2 108.84(16) . . ?
O8 S3 S2 105.48(18) . . ?
O8 S3 O7 109.5(2) . . ?
O9 S3 S2 108.79(18) . . ?
O9 S3 O7 112.6(2) . . ?
O9 S3 O8 111.4(2) . . ?
Mo1 S1 Mo2 71.49(4) . . ?
S3 S2 Mo2 107.59(6) . 2 ?
Mo1 O5 Mo2 87.18(13) . . ?
Mo1 O5 Mo2 108.27(14) . 2 ?
Mo2 O5 Mo2 107.17(15) . 2 ?
Mo2 O1 Mo1 109.50(15) 2 . ?
C1 O1 Mo1 118.8(3) . . ?
C1 O1 Mo2 131.4(3) . 2 ?
C2 O2 Mo1 121.8(3) . . ?
S3 O7 Mo1 135.9(2) . . ?
C3 N2 H2 118.8 . . ?
C3 N2 C7 122.4(5) . . ?
C7 N2 H2 118.8 . . ?
C8 N3 C12 118.0(5) . . ?
C17 N5 H5 118.9 . . ?
C17 N5 C13 122.2(5) . . ?
C13 N5 H5 118.9 . . ?
C18 N6 C22 117.1(5) . . ?
C17 N4 H4A 115.9 . . ?
C17 N4 C18 128.3(4) . . ?
C18 N4 H4A 115.9 . . ?
C12 N1 H1 114.8 . . ?
C12 N1 C3 130.4(5) . . ?
C3 N1 H1 114.8 . . ?
N3 C12 N1 116.0(5) . . ?
N3 C12 C11 122.5(5) . . ?
N1 C12 C11 121.5(5) . . ?
O1 C1 C2 108.9(4) . . ?
O1 C1 H1A 107(4) . . ?
O1 C1 H1B 111(4) . . ?
C2 C1 H1A 110(4) . . ?
C2 C1 H1B 108(4) . . ?
H1A C1 H1B 113(5) . . ?
N2 C3 N1 117.4(5) . . ?
N2 C3 C4 119.3(5) . . ?
N1 C3 C4 123.4(5) . . ?
O2 C2 C1 114.9(4) . . ?
O3 C2 O2 123.5(5) . . ?
O3 C2 C1 121.6(5) . . ?
C9 C10 H10 120.0 . . ?
C11 C10 H10 120.0 . . ?
C11 C10 C9 120.1(5) . . ?
C13 C14 H14 120.3 . . ?
C13 C14 C15 119.5(5) . . ?
C15 C14 H14 120.3 . . ?
N5 C17 N4 119.0(5) . . ?
N5 C17 C16 119.3(5) . . ?
N4 C17 C16 121.7(5) . . ?
C10 C9 H9 120.9 . . ?
C8 C9 C10 118.1(5) . . ?
C8 C9 H9 120.9 . . ?
N6 C18 N4 117.7(5) . . ?
N6 C18 C19 123.8(5) . . ?
C19 C18 N4 118.5(5) . . ?
N3 C8 C9 123.2(5) . . ?
N3 C8 H8 118.4 . . ?
C9 C8 H8 118.4 . . ?
N5 C13 H13 120.1 . . ?
C14 C13 N5 119.8(5) . . ?
C14 C13 H13 120.1 . . ?
C3 C4 H4 120.4 . . ?
C23 C4 C3 119.2(5) . . ?
C23 C4 H4 120.4 . . ?
C12 C11 H11 121.0 . . ?
C10 C11 C12 118.1(5) . . ?
C10 C11 H11 121.0 . . ?
C17 C16 H16 120.7 . . ?
C15 C16 C17 118.6(5) . . ?
C15 C16 H16 120.7 . . ?
C14 C15 H15 119.7 . . ?
C16 C15 C14 120.6(5) . . ?
C16 C15 H15 119.7 . . ?
C20 C21 H21 120.3 . . ?
C22 C21 H21 120.3 . . ?
C22 C21 C20 119.4(5) . . ?
C21 C20 H20 120.7 . . ?
C19 C20 C21 118.6(5) . . ?
C19 C20 H20 120.7 . . ?
C18 C19 H19 121.0 . . ?
C20 C19 C18 118.1(5) . . ?
C20 C19 H19 121.0 . . ?
C7 C6 H6 120.7 . . ?
C7 C6 C23 118.6(5) . . ?
C23 C6 H6 120.7 . . ?
N2 C7 C6 119.7(5) . . ?
N2 C7 H7 120.2 . . ?
C6 C7 H7 120.2 . . ?
N6 C22 C21 123.0(5) . . ?
N6 C22 H22 118.5 . . ?
C21 C22 H22 118.5 . . ?
C4 C23 C6 120.9(5) . . ?
C4 C23 H23 119.6 . . ?
C6 C23 H23 119.6 . . ?

loop_
_geom_bond_atom_site_label_1
_geom_bond_atom_site_label_2
_geom_bond_distance
_geom_bond_site_symmetry_2
_geom_bond_publ_flag
Mo1 Mo2 2.7167(5) . ?
Mo1 S1 2.3250(12) . ?
Mo1 O5 1.956(3) . ?
Mo1 O1 2.117(3) . ?
Mo1 O2 2.060(3) . ?
Mo1 O7 2.247(4) . ?
Mo1 O4 1.682(4) . ?
Mo2 S1 2.3254(12) . ?
Mo2 S2 2.4883(14) 2 ?
Mo2 O5 1.984(3) . ?
Mo2 O5 2.299(3) 2 ?
Mo2 O1 2.113(3) 2 ?
Mo2 O6 1.678(4) . ?
S3 S2 2.0338(18) . ?
S3 O7 1.476(4) . ?
S3 O8 1.471(4) . ?
S3 O9 1.459(4) . ?
O1 C1 1.394(6) . ?
O2 C2 1.294(6) . ?
O3 C2 1.224(6) . ?
N2 H2 0.8600 . ?
N2 C3 1.355(7) . ?
N2 C7 1.354(7) . ?
N3 C12 1.353(7) . ?
N3 C8 1.338(7) . ?
N5 H5 0.8600 . ?
N5 C17 1.343(6) . ?
N5 C13 1.361(7) . ?
N6 C18 1.335(7) . ?
N6 C22 1.345(7) . ?
N4 H4A 0.8600 . ?
N4 C17 1.364(7) . ?
N4 C18 1.396(7) . ?
N1 H1 0.8600 . ?
N1 C12 1.368(7) . ?
N1 C3 1.369(7) . ?
C12 C11 1.397(7) . ?
C1 C2 1.521(7) . ?
C1 H1A 0.90(6) . ?
C1 H1B 0.85(6) . ?
C3 C4 1.386(8) . ?
C10 H10 0.9300 . ?
C10 C9 1.394(8) . ?
C10 C11 1.373(8) . ?
C14 H14 0.9300 . ?
C14 C13 1.354(8) . ?
C14 C15 1.389(8) . ?
C17 C16 1.398(7) . ?
C9 H9 0.9300 . ?
C9 C8 1.379(8) . ?
C18 C19 1.391(7) . ?
C8 H8 0.9300 . ?
C13 H13 0.9300 . ?
C4 H4 0.9300 . ?
C4 C23 1.369(9) . ?
C11 H11 0.9300 . ?
C16 H16 0.9300 . ?
C16 C15 1.372(8) . ?
C15 H15 0.9300 . ?
C21 H21 0.9300 . ?
C21 C20 1.388(8) . ?
C21 C22 1.371(8) . ?
C20 H20 0.9300 . ?
C20 C19 1.380(8) . ?
C19 H19 0.9300 . ?
C6 H6 0.9300 . ?
C6 C7 1.376(9) . ?
C6 C23 1.396(9) . ?
C7 H7 0.9300 . ?
C22 H22 0.9300 . ?
C23 H23 0.9300 . ?

loop_
_geom_torsion_atom_site_label_1
_geom_torsion_atom_site_label_2
_geom_torsion_atom_site_label_3
_geom_torsion_atom_site_label_4
_geom_torsion
_geom_torsion_site_symmetry_1
_geom_torsion_site_symmetry_2
_geom_torsion_site_symmetry_3
_geom_torsion_site_symmetry_4
_geom_torsion_publ_flag
Mo1 O1 C1 C2 -11.1(5) . . . . ?
Mo1 O2 C2 O3 -176.4(4) . . . . ?
Mo1 O2 C2 C1 2.8(5) . . . . ?
Mo2 O1 C1 C2 175.3(3) 2 . . . ?
S2 S3 O7 Mo1 47.5(3) . . . . ?
O1 C1 C2 O2 5.4(6) . . . . ?
O1 C1 C2 O3 -175.3(4) . . . . ?
O8 S3 O7 Mo1 162.3(3) . . . . ?
O9 S3 O7 Mo1 -73.2(4) . . . . ?
N2 C3 C4 C23 -1.0(8) . . . . ?
N3 C12 C11 C10 -0.1(7) . . . . ?
N5 C17 C16 C15 2.3(8) . . . . ?
N6 C18 C19 C20 1.3(9) . . . . ?
N4 C17 C16 C15 -176.5(5) . . . . ?
N4 C18 C19 C20 -178.2(5) . . . . ?
N1 C12 C11 C10 -179.4(5) . . . . ?
N1 C3 C4 C23 178.2(5) . . . . ?
C12 N3 C8 C9 0.8(8) . . . . ?
C12 N1 C3 N2 -0.4(8) . . . . ?
C12 N1 C3 C4 -179.5(5) . . . . ?
C3 N2 C7 C6 -0.2(8) . . . . ?
C3 N1 C12 N3 1.2(8) . . . . ?
C3 N1 C12 C11 -179.4(5) . . . . ?
C3 C4 C23 C6 0.0(8) . . . . ?
C10 C9 C8 N3 0.6(8) . . . . ?
C17 N5 C13 C14 -0.7(8) . . . . ?
C17 N4 C18 N6 15.0(9) . . . . ?
C17 N4 C18 C19 -165.5(6) . . . . ?
C17 C16 C15 C14 -2.2(9) . . . . ?
C9 C10 C11 C12 1.5(7) . . . . ?
C18 N6 C22 C21 0.2(8) . . . . ?
C18 N4 C17 N5 -7.8(9) . . . . ?
C18 N4 C17 C16 171.1(6) . . . . ?
C8 N3 C12 N1 178.3(5) . . . . ?
C8 N3 C12 C11 -1.1(7) . . . . ?
C13 N5 C17 N4 178.0(5) . . . . ?
C13 N5 C17 C16 -0.9(8) . . . . ?
C13 C14 C15 C16 0.7(9) . . . . ?
C11 C10 C9 C8 -1.8(7) . . . . ?
C15 C14 C13 N5 0.8(8) . . . . ?
C21 C20 C19 C18 1.1(8) . . . . ?
C20 C21 C22 N6 2.1(9) . . . . ?
C7 N2 C3 N1 -178.1(5) . . . . ?
C7 N2 C3 C4 1.1(7) . . . . ?
C7 C6 C23 C4 0.9(9) . . . . ?
C22 N6 C18 N4 177.6(5) . . . . ?
C22 N6 C18 C19 -1.9(8) . . . . ?
C22 C21 C20 C19 -2.7(8) . . . . ?
C23 C6 C7 N2 -0.8(8) . . . . ?
